data_7018997
loop_
_publ_author_name
'Li, Xinfa'
'Huang, Yuanbiao'
'Cao, Rong'

_publ_section_title
;
 A family of three-dimensional 3d--4f and 4d--4f heterometallic
 coordination polymers based on mixed isonicotinate and 2-sulfobenzoate
 ligands: syntheses, structures and photoluminescent properties
;
_journal_issue 20
_journal_name_full 'Dalton Transactions'
_journal_page_first 6195
_journal_paper_doi 10.1039/c2dt30268c
_journal_volume 41
_journal_year 2012
_chemical_formula_moiety 'C19 H14 Ag Ho N2 O10 S'
_chemical_formula_sum 'C19 H14 Ag Ho N2 O10 S'
_chemical_formula_weight 735.18
_chemical_name_systematic
;
?
;
_space_group_IT_number 14
_symmetry_cell_setting monoclinic
_symmetry_space_group_name_Hall '-P 2yn'
_symmetry_space_group_name_H-M 'P 1 21/n 1'
_atom_sites_solution_hydrogens geom
_atom_sites_solution_primary direct
_atom_sites_solution_secondary difmap
_audit_creation_method SHELXL-97
_cell_angle_alpha 90.00
_cell_angle_beta 102.456(2)
_cell_angle_gamma 90.00
_cell_formula_units_Z 4
_cell_length_a 9.14950(10)
_cell_length_b 13.7850(3)
_cell_length_c 17.6231(3)
_cell_measurement_reflns_used 4530
_cell_measurement_temperature 293(2)
_cell_measurement_theta_max 28.9908
_cell_measurement_theta_min 2.2750
_cell_volume 2170.41(7)
_computing_cell_refinement
;
CrysAlisPro, Agilent Technologies,
Version 1.171.34.49 (release 20-01-2011 CrysAlis171 .NET)
(compiled Jan 20 2011,15:58:25)
;
_computing_data_collection
;
CrysAlisPro, Agilent Technologies,
Version 1.171.34.49 (release 20-01-2011 CrysAlis171 .NET)
(compiled Jan 20 2011,15:58:25)
;
_computing_data_reduction
;
CrysAlisPro, Agilent Technologies,
Version 1.171.34.49 (release 20-01-2011 CrysAlis171 .NET)
(compiled Jan 20 2011,15:58:25)
;
_computing_molecular_graphics 'Bruker SHELXTL'
_computing_publication_material 'Bruker SHELXTL'
_computing_structure_refinement 'SHELXL-97 (Sheldrick, 1997)'
_computing_structure_solution 'SHELXS-97 (Sheldrick, 1990)'
_diffrn_ambient_temperature 293(2)
_diffrn_detector_area_resol_mean 16.2083
_diffrn_measured_fraction_theta_full 0.992
_diffrn_measured_fraction_theta_max 0.992
_diffrn_measurement_device_type 'Xcalibur, Eos'
_diffrn_measurement_method '\w scans'
_diffrn_radiation_monochromator graphite
_diffrn_radiation_source 'fine-focus sealed tube'
_diffrn_radiation_type MoK\a
_diffrn_radiation_wavelength 0.71073
_diffrn_reflns_av_R_equivalents 0.0239
_diffrn_reflns_av_sigmaI/netI 0.0371
_diffrn_reflns_limit_h_max 11
_diffrn_reflns_limit_h_min -10
_diffrn_reflns_limit_k_max 13
_diffrn_reflns_limit_k_min -17
_diffrn_reflns_limit_l_max 22
_diffrn_reflns_limit_l_min -21
_diffrn_reflns_number 9262
_diffrn_reflns_theta_full 26.75
_diffrn_reflns_theta_max 26.75
_diffrn_reflns_theta_min 2.37
_diffrn_standards_interval_count none
_diffrn_standards_interval_time none
_exptl_absorpt_coefficient_mu 4.678
_exptl_absorpt_correction_T_max 0.4047
_exptl_absorpt_correction_T_min 0.3298
_exptl_absorpt_correction_type multi-scan
_exptl_absorpt_process_details
;
CrysAlisPro, Agilent Technologies,
Version 1.171.34.49.
Empirical absorption correction using spherical harmonics,
implemented in SCALE3 ABSPACK scaling algorithm.
;
_exptl_crystal_colour light-orange
_exptl_crystal_density_diffrn 2.250
_exptl_crystal_density_method 'not measured'
_exptl_crystal_description block-shaped
_exptl_crystal_F_000 1408
_exptl_crystal_size_max 0.24
_exptl_crystal_size_mid 0.22
_exptl_crystal_size_min 0.20
_refine_diff_density_max 1.265
_refine_diff_density_min -2.036
_refine_diff_density_rms 0.654
_refine_ls_extinction_method none
_refine_ls_goodness_of_fit_ref 1.013
_refine_ls_hydrogen_treatment constr
_refine_ls_matrix_type full
_refine_ls_number_parameters 307
_refine_ls_number_reflns 4580
_refine_ls_number_restraints 0
_refine_ls_restrained_S_all 1.013
_refine_ls_R_factor_all 0.0356
_refine_ls_R_factor_gt 0.0261
_refine_ls_shift/su_max 0.002
_refine_ls_shift/su_mean 0.000
_refine_ls_structure_factor_coef Fsqd
_refine_ls_weighting_details 'calc w=1/[\s^2^(Fo^2^)+(0.0400P)^2^+6.0000P] where P=(Fo^2^+2Fc^2^)/3'
_refine_ls_weighting_scheme calc
_refine_ls_wR_factor_gt 0.0610
_refine_ls_wR_factor_ref 0.0811
_reflns_number_gt 3984
_reflns_number_total 4580
_reflns_threshold_expression >2sigma(I)
_cod_data_source_file c2dt30268c.txt
_cod_data_source_block 9-Ho
_cod_depositor_comments
;
The following automatic conversions were performed:

'_symmetry_cell_setting' value 'Monoclinic' changed to 'monoclinic'
according to /home/saulius/struct/CIF-dictionaries/cif_core.dic
dictionary named 'cif_core.dic' version 2.4.1 from 2010-06-29.

Automatic conversion script
Id: cif_fix_values 1715 2011-07-08 13:25:40Z adriana 
;
_cod_original_cell_volume 2170.41(6)
_cod_original_sg_symbol_H-M P2(1)/n
_cod_database_code 7018997

loop_
_symmetry_equiv_pos_as_xyz
'x, y, z'
'-x+1/2, y+1/2, -z+1/2'
'-x, -y, -z'
'x-1/2, -y-1/2, z-1/2'

loop_
_atom_site_label
_atom_site_type_symbol
_atom_site_fract_x
_atom_site_fract_y
_atom_site_fract_z
_atom_site_U_iso_or_equiv
_atom_site_adp_type
_atom_site_occupancy
_atom_site_symmetry_multiplicity
_atom_site_calc_flag
_atom_site_refinement_flags
Ho1 Ho 0.78030(2) 0.518959(16) 0.991948(11) 0.01452(8) Uani 1 1 d .
Ag1 Ag 0.74256(7) 0.83686(4) 1.01581(2) 0.05055(16) Uani 1 1 d .
S1 S 1.28103(16) 0.74266(12) 1.05424(11) 0.0453(4) Uani 1 1 d .
O1 O 1.0351(3) 0.5942(2) 0.98050(19) 0.0198(7) Uani 1 1 d .
O2 O 0.8339(4) 0.6828(3) 0.9499(2) 0.0279(8) Uani 1 1 d .
O3 O 1.3338(4) 0.6422(3) 1.0546(2) 0.0347(9) Uani 1 1 d .
O4 O 1.1629(5) 0.7537(4) 1.0965(3) 0.0661(16) Uani 1 1 d .
O5 O 1.4065(6) 0.8078(4) 1.0772(5) 0.092(2) Uani 1 1 d .
O6 O 0.9279(4) 0.5690(3) 1.11527(19) 0.0260(8) Uani 1 1 d .
O7 O 1.1600(4) 0.5060(3) 1.13070(19) 0.0250(8) Uani 1 1 d .
O8 O 1.0592(4) 0.9468(3) 1.4124(2) 0.0330(9) Uani 1 1 d .
O9 O 0.8179(4) 0.9444(3) 1.4132(2) 0.0300(8) Uani 1 1 d .
O10 O 0.6550(4) 0.6481(3) 1.0584(2) 0.0315(9) Uani 1 1 d .
H10C H 0.6804 0.6411 1.1074 0.047 Uiso 1 1 d R
H10B H 0.5604 0.6423 1.0449 0.047 Uiso 1 1 d R
N1 N 1.1568(5) 0.6184(3) 1.3963(2) 0.0274(10) Uani 1 1 d .
N2 N 0.8165(6) 0.8645(4) 1.1392(2) 0.0352(11) Uani 1 1 d .
C1 C 0.9710(5) 0.6710(4) 0.9530(3) 0.0213(10) Uani 1 1 d .
C2 C 1.0554(6) 0.7449(4) 0.9182(4) 0.0318(13) Uani 1 1 d .
C3 C 1.1998(6) 0.7759(4) 0.9555(4) 0.0408(16) Uani 1 1 d .
C4 C 1.2745(8) 0.8403(5) 0.9160(6) 0.066(3) Uani 1 1 d .
H4A H 1.3690 0.8630 0.9399 0.079 Uiso 1 1 calc R
C5 C 1.2096(11) 0.8706(6) 0.8416(6) 0.081(3) Uani 1 1 d .
H5A H 1.2621 0.9124 0.8157 0.097 Uiso 1 1 calc R
C6 C 1.0696(10) 0.8405(6) 0.8055(5) 0.065(2) Uani 1 1 d .
H6A H 1.0268 0.8616 0.7555 0.078 Uiso 1 1 calc R
C7 C 0.9927(8) 0.7783(5) 0.8443(4) 0.0456(16) Uani 1 1 d .
H7A H 0.8967 0.7585 0.8203 0.055 Uiso 1 1 calc R
C8 C 1.0551(5) 0.5463(4) 1.1541(3) 0.0201(10) Uani 1 1 d .
C9 C 1.0878(5) 0.5701(4) 1.2393(3) 0.0203(10) Uani 1 1 d .
C10 C 1.1417(7) 0.5014(4) 1.2955(3) 0.0310(13) Uani 1 1 d .
H10A H 1.1576 0.4379 1.2813 0.037 Uiso 1 1 calc R
C11 C 1.1718(7) 0.5279(4) 1.3725(3) 0.0349(14) Uani 1 1 d .
H11A H 1.2041 0.4804 1.4098 0.042 Uiso 1 1 calc R
C12 C 1.1020(6) 0.6854(4) 1.3421(3) 0.0289(12) Uani 1 1 d .
H12A H 1.0891 0.7487 1.3578 0.035 Uiso 1 1 calc R
C13 C 1.0642(6) 0.6630(4) 1.2642(3) 0.0285(12) Uani 1 1 d .
H13A H 1.0229 0.7103 1.2282 0.034 Uiso 1 1 calc R
C14 C 0.9253(5) 0.9356(3) 1.3810(2) 0.0154(9) Uani 1 1 d .
C15 C 0.8882(5) 0.9099(3) 1.2961(3) 0.0186(10) Uani 1 1 d .
C16 C 0.7461(6) 0.8805(4) 1.2610(3) 0.0308(12) Uani 1 1 d .
H16A H 0.6722 0.8760 1.2897 0.037 Uiso 1 1 calc R
C17 C 0.7135(7) 0.8579(5) 1.1831(3) 0.0405(15) Uani 1 1 d .
H17A H 0.6173 0.8375 1.1601 0.049 Uiso 1 1 calc R
C18 C 0.9540(7) 0.8928(4) 1.1731(3) 0.0324(13) Uani 1 1 d .
H18A H 1.0257 0.8972 1.1430 0.039 Uiso 1 1 calc R
C19 C 0.9952(6) 0.9157(4) 1.2509(3) 0.0247(11) Uani 1 1 d .
H19A H 1.0926 0.9348 1.2728 0.030 Uiso 1 1 calc R

loop_
_atom_site_aniso_label
_atom_site_aniso_U_11
_atom_site_aniso_U_22
_atom_site_aniso_U_33
_atom_site_aniso_U_23
_atom_site_aniso_U_13
_atom_site_aniso_U_12
Ho1 0.01083(11) 0.02232(13) 0.01029(11) 0.00122(9) 0.00198(7) 0.00128(8)
Ag1 0.0853(4) 0.0498(3) 0.01072(19) -0.0009(2) -0.0026(2) 0.0055(3)
S1 0.0222(7) 0.0366(8) 0.0733(11) -0.0275(9) 0.0016(7) -0.0001(6)
O1 0.0174(16) 0.0182(17) 0.0230(16) 0.0028(15) 0.0026(13) 0.0006(13)
O2 0.0194(18) 0.027(2) 0.039(2) 0.0080(17) 0.0116(15) 0.0042(14)
O3 0.0208(19) 0.035(2) 0.047(2) -0.014(2) 0.0050(17) -0.0016(16)
O4 0.045(3) 0.093(4) 0.058(3) -0.039(3) 0.005(2) 0.022(3)
O5 0.040(3) 0.047(3) 0.170(7) -0.042(4) -0.020(4) -0.009(2)
O6 0.0155(16) 0.044(2) 0.0161(16) -0.0059(17) -0.0007(13) 0.0034(15)
O7 0.0192(17) 0.043(2) 0.0134(16) -0.0041(16) 0.0040(13) 0.0043(15)
O8 0.0179(17) 0.057(3) 0.0205(18) -0.0056(19) -0.0037(14) -0.0067(17)
O9 0.0267(19) 0.043(2) 0.0234(18) -0.0081(18) 0.0124(15) 0.0012(17)
O10 0.0270(19) 0.041(2) 0.0282(19) -0.0008(18) 0.0094(16) 0.0093(17)
N1 0.038(3) 0.032(3) 0.0114(18) -0.0028(19) 0.0038(17) -0.006(2)
N2 0.056(3) 0.032(3) 0.014(2) -0.002(2) -0.001(2) 0.003(2)
C1 0.020(2) 0.022(3) 0.023(2) -0.001(2) 0.0067(19) 0.0022(19)
C2 0.026(3) 0.021(3) 0.054(4) 0.007(3) 0.019(2) 0.006(2)
C3 0.029(3) 0.020(3) 0.080(5) 0.000(3) 0.025(3) -0.001(2)
C4 0.037(4) 0.037(4) 0.133(8) 0.000(5) 0.040(5) -0.007(3)
C5 0.085(7) 0.041(4) 0.140(9) 0.045(5) 0.074(7) 0.013(4)
C6 0.074(6) 0.053(5) 0.084(6) 0.036(4) 0.052(5) 0.018(4)
C7 0.047(4) 0.037(4) 0.060(4) 0.021(3) 0.026(3) 0.009(3)
C8 0.017(2) 0.029(3) 0.014(2) -0.002(2) 0.0032(17) -0.006(2)
C9 0.012(2) 0.035(3) 0.015(2) -0.003(2) 0.0032(16) -0.003(2)
C10 0.044(3) 0.025(3) 0.022(3) -0.004(2) 0.001(2) 0.002(2)
C11 0.061(4) 0.024(3) 0.016(3) 0.004(2) 0.002(3) 0.001(3)
C12 0.045(3) 0.023(3) 0.017(2) -0.003(2) 0.002(2) 0.004(2)
C13 0.038(3) 0.028(3) 0.014(2) -0.001(2) -0.004(2) 0.007(2)
C14 0.018(2) 0.015(2) 0.013(2) -0.0015(18) 0.0018(17) -0.0024(18)
C15 0.021(2) 0.020(2) 0.015(2) -0.002(2) 0.0025(18) 0.0037(19)
C16 0.024(3) 0.047(3) 0.020(2) -0.004(3) 0.002(2) -0.010(2)
C17 0.040(3) 0.054(4) 0.022(3) -0.006(3) -0.008(2) -0.013(3)
C18 0.046(3) 0.035(3) 0.020(2) 0.001(2) 0.014(2) 0.007(3)
C19 0.026(3) 0.031(3) 0.019(2) -0.003(2) 0.007(2) 0.001(2)

loop_
_atom_type_symbol
_atom_type_description
_atom_type_scat_dispersion_real
_atom_type_scat_dispersion_imag
_atom_type_scat_source
C C 0.0033 0.0016 'International Tables Vol C Tables 4.2.6.8 and 6.1.1.4'
H H 0.0000 0.0000 'International Tables Vol C Tables 4.2.6.8 and 6.1.1.4'
N N 0.0061 0.0033 'International Tables Vol C Tables 4.2.6.8 and 6.1.1.4'
O O 0.0106 0.0060 'International Tables Vol C Tables 4.2.6.8 and 6.1.1.4'
S S 0.1246 0.1234 'International Tables Vol C Tables 4.2.6.8 and 6.1.1.4'
Ag Ag -0.8971 1.1015 'International Tables Vol C Tables 4.2.6.8 and 6.1.1.4'
Ho Ho -0.2175 4.6783 'International Tables Vol C Tables 4.2.6.8 and 6.1.1.4'

loop_
_geom_angle_atom_site_label_1
_geom_angle_atom_site_label_2
_geom_angle_atom_site_label_3
_geom_angle
_geom_angle_site_symmetry_1
_geom_angle_site_symmetry_3
O8 Ho1 O1 143.53(14) 4_575 3_767
O8 Ho1 O9 96.14(13) 4_575 2_647
O1 Ho1 O9 85.81(13) 3_767 2_647
O8 Ho1 O7 79.34(13) 4_575 3_767
O1 Ho1 O7 77.75(12) 3_767 3_767
O9 Ho1 O7 143.22(14) 2_647 3_767
O8 Ho1 O6 139.39(13) 4_575 .
O1 Ho1 O6 75.93(12) 3_767 .
O9 Ho1 O6 72.69(13) 2_647 .
O7 Ho1 O6 132.35(12) 3_767 .
O8 Ho1 O2 80.23(14) 4_575 .
O1 Ho1 O2 120.49(11) 3_767 .
O9 Ho1 O2 139.72(13) 2_647 .
O7 Ho1 O2 76.00(13) 3_767 .
O6 Ho1 O2 84.21(13) . .
O8 Ho1 O3 74.22(14) 4_575 3_767
O1 Ho1 O3 72.57(12) 3_767 3_767
O9 Ho1 O3 69.09(14) 2_647 3_767
O7 Ho1 O3 74.63(13) 3_767 3_767
O6 Ho1 O3 131.46(13) . 3_767
O2 Ho1 O3 143.95(13) . 3_767
O8 Ho1 O10 72.85(13) 4_575 .
O1 Ho1 O10 140.53(12) 3_767 .
O9 Ho1 O10 72.07(13) 2_647 .
O7 Ho1 O10 137.77(12) 3_767 .
O6 Ho1 O10 66.55(12) . .
O2 Ho1 O10 68.54(12) . .
O3 Ho1 O10 124.97(12) 3_767 .
O8 Ho1 O1 124.68(12) 4_575 .
O1 Ho1 O1 69.71(13) 3_767 .
O9 Ho1 O1 136.99(12) 2_647 .
O7 Ho1 O1 66.40(11) 3_767 .
O6 Ho1 O1 67.45(11) . .
O2 Ho1 O1 50.90(10) . .
O3 Ho1 O1 130.05(11) 3_767 .
O10 Ho1 O1 104.94(11) . .
N2 Ag1 N1 153.14(18) . 4_575
N2 Ag1 O2 121.51(16) . .
N1 Ag1 O2 83.36(14) 4_575 .
N2 Ag1 O10 86.62(15) . .
N1 Ag1 O10 116.65(15) 4_575 .
O2 Ag1 O10 61.24(10) . .
O5 S1 O4 115.3(4) . .
O5 S1 O3 110.2(3) . .
O4 S1 O3 112.3(3) . .
O5 S1 C3 104.5(4) . .
O4 S1 C3 105.8(3) . .
O3 S1 C3 108.2(3) . .
C1 O1 Ho1 157.6(3) . 3_767
C1 O1 Ho1 90.8(3) . .
Ho1 O1 Ho1 110.29(12) 3_767 .
C1 O2 Ho1 97.5(3) . .
C1 O2 Ag1 119.6(3) . .
Ho1 O2 Ag1 120.22(13) . .
S1 O3 Ho1 136.0(2) . 3_767
C8 O6 Ho1 134.1(3) . .
C8 O7 Ho1 135.2(3) . 3_767
C14 O8 Ho1 166.7(3) . 4_676
C14 O9 Ho1 147.7(3) . 2_657
Ho1 O10 Ag1 109.62(12) . .
Ho1 O10 H10C 109.7 . .
Ag1 O10 H10C 109.8 . .
Ho1 O10 H10B 109.7 . .
Ag1 O10 H10B 109.7 . .
H10C O10 H10B 108.3 . .
C11 N1 C12 117.9(4) . .
C11 N1 Ag1 122.0(4) . 4_676
C12 N1 Ag1 119.6(3) . 4_676
C18 N2 C17 118.2(5) . .
C18 N2 Ag1 124.3(4) . .
C17 N2 Ag1 117.4(4) . .
O1 C1 O2 120.4(4) . .
O1 C1 C2 119.7(4) . .
O2 C1 C2 119.7(4) . .
C7 C2 C3 119.6(6) . .
C7 C2 C1 118.0(5) . .
C3 C2 C1 122.2(5) . .
C4 C3 C2 118.1(7) . .
C4 C3 S1 120.1(6) . .
C2 C3 S1 121.6(4) . .
C5 C4 C3 120.6(7) . .
C5 C4 H4A 119.7 . .
C3 C4 H4A 119.7 . .
C6 C5 C4 121.2(7) . .
C6 C5 H5A 119.4 . .
C4 C5 H5A 119.4 . .
C5 C6 C7 119.0(8) . .
C5 C6 H6A 120.5 . .
C7 C6 H6A 120.5 . .
C6 C7 C2 121.4(7) . .
C6 C7 H7A 119.3 . .
C2 C7 H7A 119.3 . .
O7 C8 O6 128.1(4) . .
O7 C8 C9 115.1(4) . .
O6 C8 C9 116.8(4) . .
C10 C9 C13 117.6(4) . .
C10 C9 C8 122.0(5) . .
C13 C9 C8 120.4(4) . .
C11 C10 C9 119.3(5) . .
C11 C10 H10A 120.3 . .
C9 C10 H10A 120.3 . .
N1 C11 C10 123.1(5) . .
N1 C11 H11A 118.4 . .
C10 C11 H11A 118.4 . .
N1 C12 C13 121.9(5) . .
N1 C12 H12A 119.0 . .
C13 C12 H12A 119.0 . .
C12 C13 C9 120.0(5) . .
C12 C13 H13A 120.0 . .
C9 C13 H13A 120.0 . .
O8 C14 O9 126.0(4) . .
O8 C14 C15 117.5(4) . .
O9 C14 C15 116.5(4) . .
C16 C15 C19 118.2(4) . .
C16 C15 C14 120.4(4) . .
C19 C15 C14 121.4(4) . .
C17 C16 C15 119.8(5) . .
C17 C16 H16A 120.1 . .
C15 C16 H16A 120.1 . .
N2 C17 C16 122.1(5) . .
N2 C17 H17A 119.0 . .
C16 C17 H17A 119.0 . .
N2 C18 C19 122.9(5) . .
N2 C18 H18A 118.5 . .
C19 C18 H18A 118.5 . .
C18 C19 C15 118.8(5) . .
C18 C19 H19A 120.6 . .
C15 C19 H19A 120.6 . .

loop_
_geom_bond_atom_site_label_1
_geom_bond_atom_site_label_2
_geom_bond_distance
_geom_bond_site_symmetry_2
Ho1 O8 2.249(3) 4_575
Ho1 O1 2.274(3) 3_767
Ho1 O9 2.304(3) 2_647
Ho1 O7 2.366(3) 3_767
Ho1 O6 2.399(3) .
Ho1 O2 2.459(4) .
Ho1 O3 2.516(4) 3_767
Ho1 O10 2.538(4) .
Ho1 O1 2.599(3) .
Ag1 N2 2.167(4) .
Ag1 N1 2.173(4) 4_575
Ag1 O2 2.642(4) .
Ag1 O10 2.870(4) .
S1 O5 1.445(5) .
S1 O4 1.446(5) .
S1 O3 1.466(4) .
S1 C3 1.798(8) .
O1 C1 1.255(6) .
O1 Ho1 2.274(3) 3_767
O2 C1 1.255(6) .
O3 Ho1 2.516(4) 3_767
O6 C8 1.256(6) .
O7 C8 1.253(6) .
O7 Ho1 2.366(3) 3_767
O8 C14 1.240(5) .
O8 Ho1 2.249(3) 4_676
O9 C14 1.241(5) .
O9 Ho1 2.304(3) 2_657
O10 H10C 0.8500 .
O10 H10B 0.8500 .
N1 C11 1.331(7) .
N1 C12 1.345(7) .
N1 Ag1 2.173(4) 4_676
N2 C18 1.330(8) .
N2 C17 1.345(8) .
C1 C2 1.488(7) .
C2 C7 1.384(9) .
C2 C3 1.409(8) .
C3 C4 1.395(9) .
C4 C5 1.381(13) .
C4 H4A 0.9300 .
C5 C6 1.366(13) .
C5 H5A 0.9300 .
C6 C7 1.381(9) .
C6 H6A 0.9300 .
C7 H7A 0.9300 .
C8 C9 1.503(6) .
C9 C10 1.381(7) .
C9 C13 1.386(7) .
C10 C11 1.375(7) .
C10 H10A 0.9300 .
C11 H11A 0.9300 .
C12 C13 1.377(7) .
C12 H12A 0.9300 .
C13 H13A 0.9300 .
C14 C15 1.503(6) .
C15 C16 1.375(7) .
C15 C19 1.391(6) .
C16 C17 1.375(7) .
C16 H16A 0.9300 .
C17 H17A 0.9300 .
C18 C19 1.378(7) .
C18 H18A 0.9300 .
C19 H19A 0.9300 .

loop_
_geom_hbond_atom_site_label_D
_geom_hbond_atom_site_label_H
_geom_hbond_atom_site_label_A
_geom_hbond_distance_DH
_geom_hbond_distance_HA
_geom_hbond_distance_DA
_geom_hbond_angle_DHA
_geom_hbond_site_symmetry_A
O10 H10B O3 0.85 2.12 2.926(5) 158.8 1_455

loop_
_geom_torsion_atom_site_label_1
_geom_torsion_atom_site_label_2
_geom_torsion_atom_site_label_3
_geom_torsion_atom_site_label_4
_geom_torsion
_geom_torsion_site_symmetry_1
_geom_torsion_site_symmetry_4
O8 Ho1 O1 C1 30.5(3) 4_575 .
O1 Ho1 O1 C1 172.4(3) 3_767 .
O9 Ho1 O1 C1 -128.3(3) 2_647 .
O7 Ho1 O1 C1 87.3(3) 3_767 .
O6 Ho1 O1 C1 -104.9(3) . .
O2 Ho1 O1 C1 -3.6(3) . .
O3 Ho1 O1 C1 129.1(3) 3_767 .
O10 Ho1 O1 C1 -48.8(3) . .
O8 Ho1 O1 Ho1 -141.89(15) 4_575 3_767
O1 Ho1 O1 Ho1 0.0 3_767 3_767
O9 Ho1 O1 Ho1 59.3(2) 2_647 3_767
O7 Ho1 O1 Ho1 -85.11(15) 3_767 3_767
O6 Ho1 O1 Ho1 82.69(15) . 3_767
O2 Ho1 O1 Ho1 -176.0(2) . 3_767
O3 Ho1 O1 Ho1 -43.3(2) 3_767 3_767
O10 Ho1 O1 Ho1 138.86(13) . 3_767
O8 Ho1 O2 C1 -148.5(3) 4_575 .
O1 Ho1 O2 C1 -0.8(3) 3_767 .
O9 Ho1 O2 C1 123.5(3) 2_647 .
O7 Ho1 O2 C1 -67.2(3) 3_767 .
O6 Ho1 O2 C1 69.1(3) . .
O3 Ho1 O2 C1 -103.4(3) 3_767 .
O10 Ho1 O2 C1 136.2(3) . .
O1 Ho1 O2 C1 3.6(3) . .
O8 Ho1 O2 Ag1 80.75(17) 4_575 .
O1 Ho1 O2 Ag1 -131.51(14) 3_767 .
O9 Ho1 O2 Ag1 -7.2(3) 2_647 .
O7 Ho1 O2 Ag1 162.10(18) 3_767 .
O6 Ho1 O2 Ag1 -61.59(16) . .
O3 Ho1 O2 Ag1 125.89(19) 3_767 .
O10 Ho1 O2 Ag1 5.46(13) . .
O1 Ho1 O2 Ag1 -127.1(2) . .
N2 Ag1 O2 C1 -59.9(4) . .
N1 Ag1 O2 C1 109.2(4) 4_575 .
O10 Ag1 O2 C1 -125.4(4) . .
N2 Ag1 O2 Ho1 60.3(2) . .
N1 Ag1 O2 Ho1 -130.5(2) 4_575 .
O10 Ag1 O2 Ho1 -5.12(12) . .
O5 S1 O3 Ho1 -169.5(4) . 3_767
O4 S1 O3 Ho1 60.6(4) . 3_767
C3 S1 O3 Ho1 -55.8(4) . 3_767
O8 Ho1 O6 C8 -177.4(4) 4_575 .
O1 Ho1 O6 C8 13.7(5) 3_767 .
O9 Ho1 O6 C8 103.7(5) 2_647 .
O7 Ho1 O6 C8 -44.7(5) 3_767 .
O2 Ho1 O6 C8 -109.7(5) . .
O3 Ho1 O6 C8 64.4(5) 3_767 .
O10 Ho1 O6 C8 -178.8(5) . .
O1 Ho1 O6 C8 -59.9(4) . .
O8 Ho1 O10 Ag1 -90.63(16) 4_575 .
O1 Ho1 O10 Ag1 107.73(18) 3_767 .
O9 Ho1 O10 Ag1 166.82(17) 2_647 .
O7 Ho1 O10 Ag1 -39.5(2) 3_767 .
O6 Ho1 O10 Ag1 88.39(15) . .
O2 Ho1 O10 Ag1 -4.61(11) . .
O3 Ho1 O10 Ag1 -146.35(14) 3_767 .
O1 Ho1 O10 Ag1 31.65(15) . .
N2 Ag1 O10 Ho1 -124.46(18) . .
N1 Ag1 O10 Ho1 69.53(19) 4_575 .
O2 Ag1 O10 Ho1 4.55(11) . .
N1 Ag1 N2 C18 -83.7(6) 4_575 .
O2 Ag1 N2 C18 71.9(5) . .
O10 Ag1 N2 C18 124.9(5) . .
N1 Ag1 N2 C17 92.3(6) 4_575 .
O2 Ag1 N2 C17 -112.2(4) . .
O10 Ag1 N2 C17 -59.2(5) . .
Ho1 O1 C1 O2 167.3(6) 3_767 .
Ho1 O1 C1 O2 6.3(5) . .
Ho1 O1 C1 C2 -7.9(11) 3_767 .
Ho1 O1 C1 C2 -168.8(4) . .
Ho1 O2 C1 O1 -6.7(5) . .
Ag1 O2 C1 O1 124.4(4) . .
Ho1 O2 C1 C2 168.4(4) . .
Ag1 O2 C1 C2 -60.4(6) . .
O1 C1 C2 C7 128.4(5) . .
O2 C1 C2 C7 -46.8(7) . .
O1 C1 C2 C3 -47.0(7) . .
O2 C1 C2 C3 137.9(5) . .
C7 C2 C3 C4 0.3(9) . .
C1 C2 C3 C4 175.5(5) . .
C7 C2 C3 S1 175.0(5) . .
C1 C2 C3 S1 -9.8(8) . .
O5 S1 C3 C4 9.6(6) . .
O4 S1 C3 C4 131.8(5) . .
O3 S1 C3 C4 -107.7(5) . .
O5 S1 C3 C2 -165.0(5) . .
O4 S1 C3 C2 -42.8(6) . .
O3 S1 C3 C2 77.7(5) . .
C2 C3 C4 C5 -1.5(10) . .
S1 C3 C4 C5 -176.3(6) . .
C3 C4 C5 C6 1.5(12) . .
C4 C5 C6 C7 -0.2(12) . .
C5 C6 C7 C2 -1.1(11) . .
C3 C2 C7 C6 1.1(9) . .
C1 C2 C7 C6 -174.4(6) . .
Ho1 O7 C8 O6 17.5(9) 3_767 .
Ho1 O7 C8 C9 -162.4(3) 3_767 .
Ho1 O6 C8 O7 19.2(9) . .
Ho1 O6 C8 C9 -160.9(3) . .
O7 C8 C9 C10 -51.9(7) . .
O6 C8 C9 C10 128.2(6) . .
O7 C8 C9 C13 128.0(5) . .
O6 C8 C9 C13 -51.9(7) . .
C13 C9 C10 C11 -1.0(8) . .
C8 C9 C10 C11 178.9(5) . .
C12 N1 C11 C10 3.7(9) . .
Ag1 N1 C11 C10 -168.7(5) 4_676 .
C9 C10 C11 N1 -2.6(10) . .
C11 N1 C12 C13 -1.1(8) . .
Ag1 N1 C12 C13 171.5(4) 4_676 .
N1 C12 C13 C9 -2.5(9) . .
C10 C9 C13 C12 3.4(8) . .
C8 C9 C13 C12 -176.5(5) . .
Ho1 O8 C14 O9 -11(2) 4_676 .
Ho1 O8 C14 C15 168.6(14) 4_676 .
Ho1 O9 C14 O8 30.3(10) 2_657 .
Ho1 O9 C14 C15 -149.2(5) 2_657 .
O8 C14 C15 C16 169.0(5) . .
O9 C14 C15 C16 -11.5(7) . .
O8 C14 C15 C19 -11.7(7) . .
O9 C14 C15 C19 167.9(5) . .
C19 C15 C16 C17 0.1(8) . .
C14 C15 C16 C17 179.5(5) . .
C18 N2 C17 C16 0.8(9) . .
Ag1 N2 C17 C16 -175.4(5) . .
C15 C16 C17 N2 -0.8(10) . .
C17 N2 C18 C19 -0.2(9) . .
Ag1 N2 C18 C19 175.7(4) . .
N2 C18 C19 C15 -0.4(8) . .
C16 C15 C19 C18 0.5(8) . .
C14 C15 C19 C18 -178.9(5) . .
